data_7719363
loop_
_publ_author_name
'Brehm, Philipp C.'
'Schnakenburg, Gregor'
'Frontera, Antonio'
'Bill, Eckhard'
'Schiemann, Olav'
'Streubel, Rainer'

_publ_section_title
;
 Unexpected bonding ambiguity of the open/closed-shell R<sub>2</sub>PO
 ligand family: the case of phosphinoyl <i>vs.</i> phosphoryl if bound to
 transition metals in their low oxidation state.
;
_journal_issue 32
_journal_name_full 'Dalton transactions (Cambridge, England : 2003)'
_journal_page_first 12349
_journal_page_last 12357
_journal_paper_doi 10.1039/d5dt01459j
_journal_volume 54
_journal_year 2025
_chemical_formula_moiety 'C8 H10 Fe N2 O5 P, C10 H10 Co, H2 O'
_chemical_formula_sum 'C18 H22 Co Fe N2 O6 P'
_chemical_formula_weight 508.12
_chemical_name_systematic PB-360
_space_group_crystal_system monoclinic
_space_group_IT_number 14
_space_group_name_Hall '-P 2ybc'
_space_group_name_H-M_alt 'P 1 21/c 1'
_atom_sites_solution_hydrogens mixed
_audit_creation_date 2022-03-25
_audit_creation_method
;
Olex2 1.2
(compiled 2018.05.29 svn.r3508 for OlexSys, GUI svn.r5506)
;
_audit_update_record
;
2025-01-13 deposited with the CCDC.	2025-07-15 downloaded from the CCDC.
;
_cell_angle_alpha 90
_cell_angle_beta 95.853(2)
_cell_angle_gamma 90
_cell_formula_units_Z 4
_cell_length_a 11.4035(4)
_cell_length_b 15.0426(6)
_cell_length_c 11.8895(5)
_cell_measurement_reflns_used 9921
_cell_measurement_temperature 100.00
_cell_measurement_theta_max 29.97
_cell_measurement_theta_min 2.19
_cell_volume 2028.87(14)
_computing_cell_refinement 'SAINT V8.40B (?, 2016)'
_computing_data_reduction 'SAINT V8.40B (?, 2016)'
_computing_molecular_graphics 'Olex2 (Dolomanov et al., 2009)'
_computing_publication_material 'Olex2 (Dolomanov et al., 2009)'
_computing_structure_refinement 'XL (Sheldrick, 2008)'
_computing_structure_solution 'SHELXT 2018/2 (Sheldrick, 2018)'
_diffrn_ambient_temperature 100.0
_diffrn_detector 'Bruker Photon100 detector'
_diffrn_detector_area_resol_mean 7.9
_diffrn_detector_type 'CMOS area detector'
_diffrn_measured_fraction_theta_full 0.996
_diffrn_measured_fraction_theta_max 0.996
_diffrn_measurement_device 'three-circle diffractometer'
_diffrn_measurement_device_type 'Bruker D8 Venture'
_diffrn_measurement_method '\w and \f scans'
_diffrn_radiation_monochromator 'mirror optics'
_diffrn_radiation_probe x-ray
_diffrn_radiation_type MoK\a
_diffrn_radiation_wavelength 0.71073
_diffrn_reflns_av_R_equivalents 0.0414
_diffrn_reflns_av_unetI/netI 0.0226
_diffrn_reflns_Laue_measured_fraction_full 0.996
_diffrn_reflns_Laue_measured_fraction_max 0.996
_diffrn_reflns_limit_h_max 16
_diffrn_reflns_limit_h_min -16
_diffrn_reflns_limit_k_max 21
_diffrn_reflns_limit_k_min -21
_diffrn_reflns_limit_l_max 16
_diffrn_reflns_limit_l_min -16
_diffrn_reflns_number 44248
_diffrn_reflns_point_group_measured_fraction_full 0.996
_diffrn_reflns_point_group_measured_fraction_max 0.996
_diffrn_reflns_theta_full 25.242
_diffrn_reflns_theta_max 30.001
_diffrn_reflns_theta_min 2.190
_diffrn_source 'microfocus sealed X-ray tube'
_diffrn_source_type 'Incoatec I\ms'
_diffrn_standards_number 0
_exptl_absorpt_coefficient_mu 1.649
_exptl_absorpt_correction_T_max 0.7460
_exptl_absorpt_correction_T_min 0.6222
_exptl_absorpt_correction_type empirical
_exptl_absorpt_process_details
;
SADABS-2016/2 (Bruker,2016/2) was used for absorption correction.
wR2(int) was 0.1178 before and 0.0489 after correction.
The Ratio of minimum to maximum transmission is 0.8340.
The \l/2 correction factor is Not present.
;
_exptl_crystal_colour 'clear yellow'
_exptl_crystal_colour_lustre clear
_exptl_crystal_colour_primary yellow
_exptl_crystal_density_diffrn 1.664
_exptl_crystal_description plate
_exptl_crystal_F_000 1040
_exptl_crystal_size_max 0.36
_exptl_crystal_size_mid 0.19
_exptl_crystal_size_min 0.07
_refine_diff_density_max 0.415
_refine_diff_density_min -0.249
_refine_diff_density_rms 0.056
_refine_ls_extinction_method none
_refine_ls_goodness_of_fit_ref 1.038
_refine_ls_hydrogen_treatment constr
_refine_ls_matrix_type full
_refine_ls_number_parameters 267
_refine_ls_number_reflns 5901
_refine_ls_number_restraints 0
_refine_ls_restrained_S_all 1.038
_refine_ls_R_factor_all 0.0216
_refine_ls_R_factor_gt 0.0204
_refine_ls_shift/su_max 0.002
_refine_ls_shift/su_mean 0.000
_refine_ls_structure_factor_coef Fsqd
_refine_ls_weighting_details 'w=1/[\s^2^(Fo^2^)+(0.0244P)^2^+0.7961P] where P=(Fo^2^+2Fc^2^)/3'
_refine_ls_weighting_scheme calc
_refine_ls_wR_factor_gt 0.0529
_refine_ls_wR_factor_ref 0.0538
_reflns_Friedel_coverage 0.000
_reflns_number_gt 5588
_reflns_number_total 5901
_reflns_threshold_expression 'I > 2\s(I)'
_cod_data_source_file d5dt01459j3.cif
_cod_data_source_block 6b
_cod_database_code 7719363
_shelx_shelxl_version_number 2017/1
_shelx_space_group_comment
;
The symmetry employed for this shelxl refinement is uniquely defined
by the following loop, which should always be used as a source of
symmetry information in preference to the above space-group names.
They are only intended as comments.
;
_shelx_estimated_absorpt_t_max 0.893
_shelx_estimated_absorpt_t_min 0.588
_olex2_refinement_description
;
1. Fixed Uiso
 At 1.2 times of:
  All C(H) groups, All C(H,H) groups
 At 1.5 times of:
  All C(H,H,H) groups, All O(H,H) groups
2.a Free rotating group:
 O6(H6A,H6B)
2.b Secondary CH2 refined with riding coordinates:
 C1(H1A,H1B), C2(H2A,H2B)
2.c Aromatic/amide H refined with riding coordinates:
 C9(H9), C10(H10), C11(H11), C12(H12), C13(H13), C14(H14), C15(H15), C16(H16),
 C17(H17), C18(H18)
2.d Idealised Me refined as rotating group:
 C3(H3A,H3B,H3C), C4(H4A,H4B,H4C)
;
_olex2_submission_special_instructions 'No special instructions were received'

loop_
_space_group_symop_operation_xyz
'x, y, z'
'-x, y+1/2, -z+1/2'
'-x, -y, -z'
'x, -y-1/2, z-1/2'

loop_
_atom_site_label
_atom_site_type_symbol
_atom_site_fract_x
_atom_site_fract_y
_atom_site_fract_z
_atom_site_U_iso_or_equiv
_atom_site_adp_type
_atom_site_occupancy
_atom_site_site_symmetry_order
_atom_site_calc_flag
_atom_site_refinement_flags_posn
_atom_site_refinement_flags_adp
_atom_site_refinement_flags_occupancy
_atom_site_disorder_assembly
_atom_site_disorder_group
Fe Fe 0.20808(2) 0.51378(2) 0.78615(2) 0.01258(4) Uani 1 1 d . . . . .
P P 0.30340(2) 0.40895(2) 0.69337(2) 0.01229(5) Uani 1 1 d . . . . .
O1 O 0.37884(7) 0.44793(5) 0.60763(6) 0.01646(14) Uani 1 1 d . . . . .
O2 O 0.06769(8) 0.63465(6) 0.91233(8) 0.02608(18) Uani 1 1 d . . . . .
O3 O 0.12522(8) 0.58424(6) 0.56202(8) 0.02615(18) Uani 1 1 d . . . . .
O4 O 0.43520(8) 0.59286(6) 0.87134(8) 0.02612(18) Uani 1 1 d . . . . .
O5 O 0.10922(8) 0.36175(6) 0.89910(8) 0.02503(18) Uani 1 1 d . . . . .
N1 N 0.20902(8) 0.32944(6) 0.63750(8) 0.01650(17) Uani 1 1 d . . . . .
N2 N 0.38201(8) 0.33368(6) 0.77679(8) 0.01755(17) Uani 1 1 d . . . . .
C1 C 0.26547(12) 0.24211(7) 0.64848(10) 0.0249(2) Uani 1 1 d . . . . .
H1A H 0.320352 0.233507 0.590024 0.030 Uiso 1 1 calc R . . . .
H1B H 0.206013 0.193935 0.641884 0.030 Uiso 1 1 calc R . . . .
C2 C 0.33137(12) 0.24407(7) 0.76571(11) 0.0246(2) Uani 1 1 d . . . . .
H2A H 0.277038 0.233373 0.824130 0.030 Uiso 1 1 calc R . . . .
H2B H 0.394184 0.198396 0.773143 0.030 Uiso 1 1 calc R . . . .
C3 C 0.13893(11) 0.34529(8) 0.53038(10) 0.0222(2) Uani 1 1 d . . . . .
H3A H 0.101242 0.403763 0.532004 0.033 Uiso 1 1 calc GR . . . .
H3B H 0.078245 0.299217 0.517924 0.033 Uiso 1 1 calc GR . . . .
H3C H 0.190033 0.343597 0.468956 0.033 Uiso 1 1 calc GR . . . .
C4 C 0.43343(10) 0.35532(8) 0.89063(9) 0.0203(2) Uani 1 1 d . . . . .
H4A H 0.482545 0.408613 0.888263 0.030 Uiso 1 1 calc GR . . . .
H4B H 0.482007 0.305486 0.921271 0.030 Uiso 1 1 calc GR . . . .
H4C H 0.370337 0.366427 0.938988 0.030 Uiso 1 1 calc GR . . . .
C5 C 0.12383(10) 0.58896(7) 0.86181(9) 0.01764(19) Uani 1 1 d . . . . .
C6 C 0.15680(9) 0.55515(7) 0.64935(9) 0.01754(19) Uani 1 1 d . . . . .
C7 C 0.34737(10) 0.56052(7) 0.83746(9) 0.01769(19) Uani 1 1 d . . . . .
C8 C 0.14752(9) 0.42108(7) 0.85389(9) 0.01743(19) Uani 1 1 d . . . . .
Co Co 0.76134(2) 0.40006(2) 0.75634(2) 0.01362(4) Uani 1 1 d . . . . .
C9 C 0.82751(10) 0.50724(7) 0.84538(9) 0.0187(2) Uani 1 1 d . . . . .
H9 H 0.888642 0.506695 0.905967 0.022 Uiso 1 1 calc R . . . .
C10 C 0.70462(10) 0.49864(7) 0.85529(9) 0.0188(2) Uani 1 1 d . . . . .
H10 H 0.669345 0.491630 0.923765 0.023 Uiso 1 1 calc R . . . .
C11 C 0.64373(10) 0.50239(7) 0.74446(9) 0.01739(19) Uani 1 1 d . . . . .
H11 H 0.560876 0.497987 0.726166 0.021 Uiso 1 1 calc R . . . .
C12 C 0.72891(10) 0.51389(7) 0.66608(9) 0.01707(19) Uani 1 1 d . . . . .
H12 H 0.712772 0.518753 0.586342 0.020 Uiso 1 1 calc R . . . .
C13 C 0.84259(10) 0.51685(7) 0.72806(9) 0.0181(2) Uani 1 1 d . . . . .
H13 H 0.915507 0.523947 0.696940 0.022 Uiso 1 1 calc R . . . .
C14 C 0.84505(11) 0.28838(7) 0.82004(10) 0.0227(2) Uani 1 1 d . . . . .
H14 H 0.901871 0.284862 0.884126 0.027 Uiso 1 1 calc R . . . .
C15 C 0.72093(11) 0.27894(7) 0.82052(11) 0.0237(2) Uani 1 1 d . . . . .
H15 H 0.680502 0.267766 0.885099 0.028 Uiso 1 1 calc R . . . .
C16 C 0.66788(11) 0.28910(7) 0.70790(11) 0.0258(2) Uani 1 1 d . . . . .
H16 H 0.585901 0.286291 0.683977 0.031 Uiso 1 1 calc R . . . .
C17 C 0.75934(13) 0.30423(8) 0.63735(11) 0.0276(3) Uani 1 1 d . . . . .
H17 H 0.749135 0.312965 0.557817 0.033 Uiso 1 1 calc R . . . .
C18 C 0.86899(12) 0.30400(8) 0.70662(11) 0.0255(2) Uani 1 1 d . . . . .
H18 H 0.944604 0.312738 0.681503 0.031 Uiso 1 1 calc R . . . .
O6 O 0.45495(8) 0.62088(6) 0.54011(8) 0.02334(17) Uani 1 1 d . . . . .
H6A H 0.427099 0.571280 0.563938 0.035 Uiso 1 1 d G . . . .
H6B H 0.505551 0.604539 0.494100 0.035 Uiso 1 1 d G . . . .

loop_
_atom_site_aniso_label
_atom_site_aniso_U_11
_atom_site_aniso_U_22
_atom_site_aniso_U_33
_atom_site_aniso_U_23
_atom_site_aniso_U_13
_atom_site_aniso_U_12
Fe 0.01352(7) 0.01231(7) 0.01219(7) -0.00052(5) 0.00270(5) -0.00014(5)
P 0.01402(11) 0.01181(11) 0.01141(11) 0.00058(8) 0.00312(9) -0.00069(8)
O1 0.0184(3) 0.0170(3) 0.0149(3) 0.0022(3) 0.0060(3) -0.0011(3)
O2 0.0306(4) 0.0199(4) 0.0303(4) -0.0032(3) 0.0155(4) 0.0008(3)
O3 0.0298(5) 0.0273(4) 0.0206(4) 0.0048(3) -0.0013(3) 0.0049(3)
O4 0.0205(4) 0.0263(4) 0.0307(5) -0.0077(3) -0.0019(3) -0.0032(3)
O5 0.0267(4) 0.0232(4) 0.0268(4) 0.0045(3) 0.0105(3) -0.0025(3)
N1 0.0217(4) 0.0132(4) 0.0149(4) -0.0015(3) 0.0030(3) -0.0025(3)
N2 0.0207(4) 0.0151(4) 0.0171(4) 0.0033(3) 0.0028(3) 0.0024(3)
C1 0.0364(6) 0.0134(5) 0.0253(6) -0.0026(4) 0.0049(5) 0.0008(4)
C2 0.0343(6) 0.0134(5) 0.0263(6) 0.0032(4) 0.0032(5) 0.0014(4)
C3 0.0268(6) 0.0215(5) 0.0178(5) -0.0038(4) -0.0006(4) -0.0051(4)
C4 0.0189(5) 0.0239(5) 0.0177(5) 0.0056(4) 0.0004(4) 0.0018(4)
C5 0.0197(5) 0.0151(4) 0.0186(5) 0.0004(4) 0.0044(4) -0.0022(4)
C6 0.0166(5) 0.0168(4) 0.0195(5) -0.0006(4) 0.0030(4) 0.0016(4)
C7 0.0200(5) 0.0164(5) 0.0168(5) -0.0023(4) 0.0030(4) 0.0016(4)
C8 0.0170(5) 0.0188(5) 0.0170(5) -0.0011(4) 0.0042(4) 0.0014(4)
Co 0.01518(7) 0.01250(7) 0.01309(7) 0.00014(5) 0.00098(5) -0.00009(5)
C9 0.0205(5) 0.0167(5) 0.0183(5) -0.0019(4) -0.0020(4) -0.0023(4)
C10 0.0235(5) 0.0170(5) 0.0161(5) -0.0021(4) 0.0035(4) 0.0003(4)
C11 0.0174(5) 0.0159(4) 0.0188(5) 0.0007(4) 0.0019(4) 0.0023(4)
C12 0.0193(5) 0.0151(4) 0.0167(5) 0.0024(3) 0.0010(4) -0.0002(4)
C13 0.0186(5) 0.0159(5) 0.0198(5) 0.0016(4) 0.0020(4) -0.0029(4)
C14 0.0234(5) 0.0167(5) 0.0271(6) 0.0015(4) -0.0019(4) 0.0046(4)
C15 0.0256(6) 0.0155(5) 0.0301(6) 0.0068(4) 0.0041(5) 0.0013(4)
C16 0.0268(6) 0.0137(5) 0.0351(6) 0.0001(4) -0.0058(5) -0.0036(4)
C17 0.0444(7) 0.0165(5) 0.0214(5) -0.0059(4) 0.0007(5) 0.0010(5)
C18 0.0290(6) 0.0173(5) 0.0319(6) -0.0043(4) 0.0109(5) 0.0038(4)
O6 0.0266(4) 0.0196(4) 0.0247(4) -0.0006(3) 0.0064(3) -0.0006(3)

loop_
_atom_type_symbol
_atom_type_description
_atom_type_scat_dispersion_real
_atom_type_scat_dispersion_imag
_atom_type_scat_source
C C 0.0033 0.0016 'International Tables Vol C Tables 4.2.6.8 and 6.1.1.4'
H H 0.0000 0.0000 'International Tables Vol C Tables 4.2.6.8 and 6.1.1.4'
Co Co 0.3494 0.9721 'International Tables Vol C Tables 4.2.6.8 and 6.1.1.4'
Fe Fe 0.3463 0.8444 'International Tables Vol C Tables 4.2.6.8 and 6.1.1.4'
N N 0.0061 0.0033 'International Tables Vol C Tables 4.2.6.8 and 6.1.1.4'
O O 0.0106 0.0060 'International Tables Vol C Tables 4.2.6.8 and 6.1.1.4'
P P 0.1023 0.0942 'International Tables Vol C Tables 4.2.6.8 and 6.1.1.4'

loop_
_geom_angle_atom_site_label_1
_geom_angle_atom_site_label_2
_geom_angle_atom_site_label_3
_geom_angle
_geom_angle_site_symmetry_1
_geom_angle_site_symmetry_3
_geom_angle_publ_flag
C5 Fe P 174.93(4) . . ?
C5 Fe C7 94.82(5) . . ?
C6 Fe P 85.86(3) . . ?
C6 Fe C5 95.46(5) . . ?
C6 Fe C7 111.81(5) . . ?
C6 Fe C8 125.34(5) . . ?
C7 Fe P 89.21(3) . . ?
C8 Fe P 84.42(3) . . ?
C8 Fe C5 90.84(5) . . ?
C8 Fe C7 121.66(5) . . ?
O1 P Fe 113.04(3) . . ?
O1 P N1 112.92(4) . . ?
O1 P N2 110.38(5) . . ?
N1 P Fe 111.37(3) . . ?
N1 P N2 91.98(5) . . ?
N2 P Fe 115.50(3) . . ?
C1 N1 P 110.00(8) . . ?
C3 N1 P 119.83(7) . . ?
C3 N1 C1 115.05(9) . . ?
C2 N2 P 112.36(8) . . ?
C4 N2 P 122.15(7) . . ?
C4 N2 C2 113.98(9) . . ?
N1 C1 H1A 111.0 . . ?
N1 C1 H1B 111.0 . . ?
N1 C1 C2 103.71(9) . . ?
H1A C1 H1B 109.0 . . ?
C2 C1 H1A 111.0 . . ?
C2 C1 H1B 111.0 . . ?
N2 C2 C1 104.74(9) . . ?
N2 C2 H2A 110.8 . . ?
N2 C2 H2B 110.8 . . ?
C1 C2 H2A 110.8 . . ?
C1 C2 H2B 110.8 . . ?
H2A C2 H2B 108.9 . . ?
N1 C3 H3A 109.5 . . ?
N1 C3 H3B 109.5 . . ?
N1 C3 H3C 109.5 . . ?
H3A C3 H3B 109.5 . . ?
H3A C3 H3C 109.5 . . ?
H3B C3 H3C 109.5 . . ?
N2 C4 H4A 109.5 . . ?
N2 C4 H4B 109.5 . . ?
N2 C4 H4C 109.5 . . ?
H4A C4 H4B 109.5 . . ?
H4A C4 H4C 109.5 . . ?
H4B C4 H4C 109.5 . . ?
O2 C5 Fe 177.42(10) . . ?
O3 C6 Fe 177.97(10) . . ?
O4 C7 Fe 177.92(10) . . ?
O5 C8 Fe 178.99(11) . . ?
C9 Co C10 40.96(5) . . ?
C9 Co C11 69.11(4) . . ?
C9 Co C12 69.19(4) . . ?
C9 Co C14 108.98(5) . . ?
C9 Co C15 126.74(5) . . ?
C9 Co C16 162.93(5) . . ?
C10 Co C14 123.29(5) . . ?
C10 Co C15 109.62(5) . . ?
C11 Co C10 40.98(4) . . ?
C11 Co C14 158.15(5) . . ?
C11 Co C15 121.81(5) . . ?
C12 Co C10 68.96(4) . . ?
C12 Co C11 40.93(4) . . ?
C12 Co C14 160.41(5) . . ?
C12 Co C15 155.57(5) . . ?
C13 Co C9 41.23(4) . . ?
C13 Co C10 69.09(5) . . ?
C13 Co C11 69.08(5) . . ?
C13 Co C12 41.05(4) . . ?
C13 Co C14 124.75(5) . . ?
C13 Co C15 163.01(5) . . ?
C13 Co C16 154.03(5) . . ?
C14 Co C15 40.77(5) . . ?
C16 Co C10 124.96(5) . . ?
C16 Co C11 106.17(5) . . ?
C16 Co C12 118.69(5) . . ?
C16 Co C14 68.94(5) . . ?
C16 Co C15 40.76(5) . . ?
C17 Co C9 155.39(5) . . ?
C17 Co C10 160.46(5) . . ?
C17 Co C11 122.06(5) . . ?
C17 Co C12 104.06(5) . . ?
C17 Co C13 118.34(5) . . ?
C17 Co C14 69.10(5) . . ?
C17 Co C15 68.81(5) . . ?
C17 Co C16 41.10(6) . . ?
C17 Co C18 41.30(6) . . ?
C18 Co C9 120.99(5) . . ?
C18 Co C10 157.79(5) . . ?
C18 Co C11 159.12(5) . . ?
C18 Co C12 122.01(5) . . ?
C18 Co C13 105.60(5) . . ?
C18 Co C14 40.99(5) . . ?
C18 Co C15 68.86(5) . . ?
C18 Co C16 69.31(5) . . ?
Co C9 H9 126.4 . . ?
C10 C9 Co 69.80(6) . . ?
C10 C9 H9 126.1 . . ?
C10 C9 C13 107.88(9) . . ?
C13 C9 Co 69.34(6) . . ?
C13 C9 H9 126.1 . . ?
Co C10 H10 126.9 . . ?
C9 C10 Co 69.24(6) . . ?
C9 C10 H10 126.0 . . ?
C9 C10 C11 108.08(10) . . ?
C11 C10 Co 69.44(6) . . ?
C11 C10 H10 126.0 . . ?
Co C11 H11 126.6 . . ?
C10 C11 Co 69.58(6) . . ?
C10 C11 H11 126.0 . . ?
C12 C11 Co 69.45(6) . . ?
C12 C11 C10 108.01(10) . . ?
C12 C11 H11 126.0 . . ?
Co C12 H12 126.7 . . ?
C11 C12 Co 69.63(6) . . ?
C11 C12 H12 125.9 . . ?
C11 C12 C13 108.11(10) . . ?
C13 C12 Co 69.31(6) . . ?
C13 C12 H12 125.9 . . ?
Co C13 H13 126.5 . . ?
C9 C13 Co 69.43(6) . . ?
C9 C13 H13 126.0 . . ?
C12 C13 Co 69.64(6) . . ?
C12 C13 C9 107.92(10) . . ?
C12 C13 H13 126.0 . . ?
Co C14 H14 126.8 . . ?
C15 C14 Co 69.85(6) . . ?
C15 C14 H14 126.0 . . ?
C18 C14 Co 68.88(7) . . ?
C18 C14 H14 126.0 . . ?
C18 C14 C15 107.90(11) . . ?
Co C15 H15 127.3 . . ?
C14 C15 Co 69.38(6) . . ?
C14 C15 H15 125.9 . . ?
C16 C15 Co 69.08(6) . . ?
C16 C15 C14 108.28(11) . . ?
C16 C15 H15 125.9 . . ?
Co C16 H16 126.4 . . ?
C15 C16 Co 70.15(7) . . ?
C15 C16 H16 126.1 . . ?
C15 C16 C17 107.81(11) . . ?
C17 C16 Co 68.94(7) . . ?
C17 C16 H16 126.1 . . ?
Co C17 H17 126.2 . . ?
C16 C17 Co 69.96(7) . . ?
C16 C17 H17 125.9 . . ?
C16 C17 C18 108.16(11) . . ?
C18 C17 Co 69.52(7) . . ?
C18 C17 H17 125.9 . . ?
Co C18 H18 126.2 . . ?
C14 C18 Co 70.13(7) . . ?
C14 C18 C17 107.84(11) . . ?
C14 C18 H18 126.1 . . ?
C17 C18 Co 69.17(7) . . ?
C17 C18 H18 126.1 . . ?
H6A O6 H6B 104.5 . . ?

loop_
_geom_bond_atom_site_label_1
_geom_bond_atom_site_label_2
_geom_bond_distance
_geom_bond_site_symmetry_2
_geom_bond_publ_flag
Fe P 2.2649(3) . ?
Fe C5 1.7853(11) . ?
Fe C6 1.7834(11) . ?
Fe C7 1.7866(11) . ?
Fe C8 1.7843(11) . ?
P O1 1.5172(8) . ?
P N1 1.6983(9) . ?
P N2 1.6994(9) . ?
O2 C5 1.1496(14) . ?
O3 C6 1.1501(14) . ?
O4 C7 1.1488(14) . ?
O5 C8 1.1507(14) . ?
N1 C1 1.4629(14) . ?
N1 C3 1.4525(14) . ?
N2 C2 1.4670(15) . ?
N2 C4 1.4560(14) . ?
C1 H1A 0.9900 . ?
C1 H1B 0.9900 . ?
C1 C2 1.5148(18) . ?
C2 H2A 0.9900 . ?
C2 H2B 0.9900 . ?
C3 H3A 0.9800 . ?
C3 H3B 0.9800 . ?
C3 H3C 0.9800 . ?
C4 H4A 0.9800 . ?
C4 H4B 0.9800 . ?
C4 H4C 0.9800 . ?
Co C9 2.0314(11) . ?
Co C10 2.0388(11) . ?
Co C11 2.0370(11) . ?
Co C12 2.0346(10) . ?
Co C13 2.0301(11) . ?
Co C14 2.0396(11) . ?
Co C15 2.0459(11) . ?
Co C16 2.0318(11) . ?
Co C17 2.0184(12) . ?
Co C18 2.0230(11) . ?
C9 H9 0.9500 . ?
C9 C10 1.4242(16) . ?
C9 C13 1.4300(15) . ?
C10 H10 0.9500 . ?
C10 C11 1.4266(15) . ?
C11 H11 0.9500 . ?
C11 C12 1.4234(15) . ?
C12 H12 0.9500 . ?
C12 C13 1.4250(15) . ?
C13 H13 0.9500 . ?
C14 H14 0.9500 . ?
C14 C15 1.4231(17) . ?
C14 C18 1.4224(18) . ?
C15 H15 0.9500 . ?
C15 C16 1.4202(18) . ?
C16 H16 0.9500 . ?
C16 C17 1.4218(19) . ?
C17 H17 0.9500 . ?
C17 C18 1.4254(19) . ?
C18 H18 0.9500 . ?
O6 H6A 0.8696 . ?
O6 H6B 0.8701 . ?

loop_
_geom_hbond_atom_site_label_D
_geom_hbond_atom_site_label_H
_geom_hbond_atom_site_label_A
_geom_hbond_distance_DH
_geom_hbond_distance_HA
_geom_hbond_distance_DA
_geom_hbond_angle_DHA
_geom_hbond_site_symmetry_A
_geom_hbond_publ_flag
O6 H6A O1 0.87 2.02 2.8825(11) 172.2 . yes
O6 H6B O1 0.87 2.04 2.9032(11) 173.6 3_666 yes

loop_
_geom_torsion_atom_site_label_1
_geom_torsion_atom_site_label_2
_geom_torsion_atom_site_label_3
_geom_torsion_atom_site_label_4
_geom_torsion
_geom_torsion_site_symmetry_1
_geom_torsion_site_symmetry_2
_geom_torsion_site_symmetry_3
_geom_torsion_site_symmetry_4
_geom_torsion_publ_flag
Fe P N1 C1 -141.61(7) . . . . ?
Fe P N1 C3 81.67(8) . . . . ?
Fe P N2 C2 112.22(7) . . . . ?
Fe P N2 C4 -28.81(10) . . . . ?
P N1 C1 C2 40.92(11) . . . . ?
P N2 C2 C1 26.07(12) . . . . ?
O1 P N1 C1 89.96(8) . . . . ?
O1 P N1 C3 -46.77(10) . . . . ?
O1 P N2 C2 -118.02(8) . . . . ?
O1 P N2 C4 100.95(9) . . . . ?
N1 P N2 C2 -2.64(8) . . . . ?
N1 P N2 C4 -143.67(9) . . . . ?
N1 C1 C2 N2 -40.75(12) . . . . ?
N2 P N1 C1 -23.18(8) . . . . ?
N2 P N1 C3 -159.90(9) . . . . ?
C3 N1 C1 C2 179.88(10) . . . . ?
C4 N2 C2 C1 170.42(10) . . . . ?
Co C9 C10 C11 -58.75(7) . . . . ?
Co C9 C13 C12 59.21(7) . . . . ?
Co C10 C11 C12 -59.00(7) . . . . ?
Co C11 C12 C13 -58.81(7) . . . . ?
Co C12 C13 C9 -59.08(7) . . . . ?
Co C14 C15 C16 58.26(8) . . . . ?
Co C14 C18 C17 -59.11(8) . . . . ?
Co C15 C16 C17 58.85(8) . . . . ?
Co C16 C17 C18 59.23(8) . . . . ?
Co C17 C18 C14 59.71(8) . . . . ?
C9 C10 C11 Co 58.63(7) . . . . ?
C9 C10 C11 C12 -0.37(12) . . . . ?
C10 C9 C13 Co -59.37(7) . . . . ?
C10 C9 C13 C12 -0.15(12) . . . . ?
C10 C11 C12 Co 59.09(7) . . . . ?
C10 C11 C12 C13 0.28(12) . . . . ?
C11 C12 C13 Co 59.00(7) . . . . ?
C11 C12 C13 C9 -0.08(12) . . . . ?
C13 C9 C10 Co 59.08(7) . . . . ?
C13 C9 C10 C11 0.32(12) . . . . ?
C14 C15 C16 Co -58.44(8) . . . . ?
C14 C15 C16 C17 0.41(13) . . . . ?
C15 C14 C18 Co 59.15(8) . . . . ?
C15 C14 C18 C17 0.04(13) . . . . ?
C15 C16 C17 Co -59.61(8) . . . . ?
C15 C16 C17 C18 -0.39(13) . . . . ?
C16 C17 C18 Co -59.50(8) . . . . ?
C16 C17 C18 C14 0.21(13) . . . . ?
C18 C14 C15 Co -58.54(8) . . . . ?
C18 C14 C15 C16 -0.28(13) . . . . ?
